data_2005712
loop_
_publ_author_name
'Coupar, P. I.'
'Ferguson, G.'
'Glidewell, C.'

_publ_section_title
;
 Piperazine--4,4'-Sulfonyldiphenol (1/2): a Self-Assembled Channel
 Structure
;
_journal_issue 12
_journal_name_full 'Acta Crystallographica Section C'
_journal_page_first 3052
_journal_page_last 3055
_journal_paper_doi 10.1107/S010827019601133X
_journal_volume 52
_journal_year 1996
_chemical_formula_iupac 'C4 H12 N2 2+ , 2C12 H9 O4 S -'
_chemical_formula_moiety '(C4 H12 N2) 2+ , 2(C12 H9 O4 S) -'
_chemical_formula_sum 'C28 H30 N2 O8 S2'
_chemical_formula_weight 586.66
_chemical_name_common 'Piperazine--4,4'-sulfonyldiphenol (1/2)'
_chemical_name_systematic
;
piperazin-1,4-diium di(4,4'-sulfonyldiphenolate)
.
;
_space_group_IT_number 2
_symmetry_cell_setting triclinic
_symmetry_space_group_name_Hall '-P 1'
_symmetry_space_group_name_H-M 'P -1'
_cell_angle_alpha 100.619(13)
_cell_angle_beta 92.757(7)
_cell_angle_gamma 96.479(8)
_cell_formula_units_Z 1
_cell_length_a 5.6703(5)
_cell_length_b 11.4012(12)
_cell_length_c 11.6108(13)
_cell_measurement_reflns_used 25
_cell_measurement_temperature 294(1)
_cell_measurement_theta_max 20.52
_cell_measurement_theta_min 10.35
_cell_volume 731.22(13)
_computing_cell_refinement 'SET4 and CELDIM in CAD-4/PC'
_computing_data_collection 'CAD4/PC Software (Enraf-Nonius, 1992)'
_computing_data_reduction 'DATRD2 in NRCVAX94 (Gabe, Le Page, Charland, Lee & White, 1989)'
_computing_molecular_graphics 'NRCVAX94, PLATON (Spek, 1995a), PLUTON (Spek 1995b), ORTEPII (Johnson, 1976)'
_computing_publication_material 'NRCVAX94, SHELXL93 and WordPerfect macro PREPCIF'
_computing_structure_refinement 'NRCVAX94 and SHELXL93 (Sheldrick, 1993)'
_computing_structure_solution 'SOLVER in NRCVAX'
_diffrn_ambient_temperature 294.0(10)
_diffrn_measurement_device 'Enraf-Nonius CAD-4'
_diffrn_measurement_method \q/2\q
_diffrn_radiation_monochromator graphite
_diffrn_radiation_source 'X-ray tube'
_diffrn_radiation_type 'Molybdenum K\a'
_diffrn_radiation_wavelength 0.7107
_diffrn_reflns_av_R_equivalents 0.0
_diffrn_reflns_av_sigmaI/netI 0.0595
_diffrn_reflns_limit_h_max 7
_diffrn_reflns_limit_h_min -7
_diffrn_reflns_limit_k_max 14
_diffrn_reflns_limit_k_min 0
_diffrn_reflns_limit_l_max 14
_diffrn_reflns_limit_l_min -14
_diffrn_reflns_number 3165
_diffrn_reflns_theta_max 26.9
_diffrn_reflns_theta_min 2.3
_diffrn_standards_decay_% 4.8
_diffrn_standards_interval_time 120
_diffrn_standards_number 3
_exptl_absorpt_coefficient_mu 0.233
_exptl_absorpt_correction_T_max 1.0
_exptl_absorpt_correction_T_min 1.0
_exptl_absorpt_correction_type none
_exptl_crystal_colour colorless
_exptl_crystal_density_diffrn 1.332
_exptl_crystal_density_method 'not measured'
_exptl_crystal_description Block
_exptl_crystal_F_000 308
_exptl_crystal_size_max 0.42
_exptl_crystal_size_mid 0.40
_exptl_crystal_size_min 0.29
_refine_diff_density_max 0.456
_refine_diff_density_min -0.253
_refine_ls_extinction_method none
_refine_ls_goodness_of_fit_all 0.981
_refine_ls_goodness_of_fit_obs 1.127
_refine_ls_hydrogen_treatment 'H atoms riding (C-H 0.93 and 0.97, N-H 0.90, O-H 0.82\%A)'
_refine_ls_matrix_type full
_refine_ls_number_parameters 182
_refine_ls_number_reflns 3165
_refine_ls_number_restraints 0
_refine_ls_restrained_S_all 0.981
_refine_ls_restrained_S_obs 1.127
_refine_ls_R_factor_all 0.0951
_refine_ls_R_factor_obs 0.0531
_refine_ls_shift/esd_max 0.000
_refine_ls_shift/esd_mean 0.000
_refine_ls_structure_factor_coef Fsqd
_refine_ls_weighting_details 'w = 1/[\s^2^(Fo^2^)+(0.0789P)^2^] where P=(Fo^2^+2Fc^2^)/3'
_refine_ls_weighting_scheme calc
_refine_ls_wR_factor_all 0.1416
_refine_ls_wR_factor_obs 0.1276
_reflns_number_observed 2005
_reflns_number_total 3165
_reflns_observed_criterion >2\s(I)
_cod_data_source_file ab1418.cif
_cod_data_source_block 9645
_cod_depositor_comments
;
The following automatic conversions were performed:
'_symmetry_cell_setting' value 'Triclinic' changed to 'triclinic'
according to '/home/saulius/struct/CIF-dictionaries/cif_core.dic'
dictionary named 'cif_core.dic' version 2.4.1 from 2010-06-29.

Automatic conversion script
Id: cif_fix_enum 1527 2010-12-29 10:47:43Z saulius 

The following automatic conversions were performed:

'_symmetry_cell_setting' value 'Triclinic' changed to 'triclinic'
according to /home/saulius/struct/CIF-dictionaries/cif_core.dic
dictionary named 'cif_core.dic' version 2.4.1 from 2010-06-29.

Automatic conversion script
Id: cif_fix_values 1715 2011-07-08 13:25:40Z adriana 

The following automatic conversions were performed:

'_refine_ls_weighting_scheme' value 'calc w =
1/[\s^2^(Fo^2^)+(0.0789P)^2^] where P=(Fo^2^+2Fc^2^)/3' was changed
to 'calc'. New tag '_refine_ls_weighting_details' was created. The
value of the new tag was set to 'w = 1/[\s^2^(Fo^2^)+(0.0789P)^2^]
where P=(Fo^2^+2Fc^2^)/3'.

Automatic conversion script
Id: cif_fix_values 3143 2015-03-26 13:38:13Z robertas 
;
_cod_database_code 2005712

loop_
_symmetry_equiv_pos_as_xyz
'x, y, z'
'-x, -y, -z'

loop_
_atom_site_aniso_label
_atom_site_aniso_U_11
_atom_site_aniso_U_22
_atom_site_aniso_U_33
_atom_site_aniso_U_12
_atom_site_aniso_U_13
_atom_site_aniso_U_23
S1 0.0404(4) 0.0320(3) 0.0290(3) 0.0047(3) 0.0009(3) 0.0106(3)
O11 0.0422(11) 0.0454(11) 0.0406(11) 0.0126(9) -0.0029(9) 0.0132(9)
O12 0.0581(13) 0.0382(11) 0.0403(11) -0.0014(9) 0.0078(9) 0.0164(8)
O14 0.0545(12) 0.0396(10) 0.0313(10) -0.0054(9) -0.0078(9) 0.0061(8)
O24 0.081(2) 0.0371(11) 0.0528(13) 0.0138(11) 0.0228(12) 0.0055(10)
C11 0.0343(14) 0.0270(12) 0.0305(13) 0.0044(11) -0.0011(11) 0.0054(10)
C12 0.037(2) 0.064(2) 0.0353(15) -0.0090(14) -0.0007(12) 0.0058(14)
C13 0.043(2) 0.068(2) 0.0344(15) -0.0105(15) 0.0047(13) 0.0104(14)
C14 0.040(2) 0.0293(13) 0.0307(13) 0.0023(11) -0.0010(11) 0.0043(10)
C15 0.038(2) 0.056(2) 0.038(2) -0.0084(14) -0.0028(12) 0.0042(13)
C16 0.042(2) 0.054(2) 0.0366(15) -0.0088(14) 0.0047(13) 0.0130(13)
C21 0.0378(15) 0.0310(13) 0.0294(13) 0.0034(11) -0.0013(11) 0.0054(10)
C22 0.046(2) 0.042(2) 0.052(2) -0.0002(14) 0.0163(14) 0.0078(13)
C23 0.051(2) 0.048(2) 0.057(2) 0.0093(15) 0.022(2) 0.0061(14)
C24 0.049(2) 0.0366(15) 0.0342(14) 0.0106(13) 0.0061(12) 0.0038(12)
C25 0.064(2) 0.035(2) 0.067(2) 0.0003(15) 0.024(2) 0.0093(14)
C26 0.051(2) 0.041(2) 0.061(2) 0.0068(14) 0.025(2) 0.0078(14)
N1 0.0359(12) 0.0304(11) 0.0229(10) 0.0029(9) 0.0010(9) 0.0076(8)
C2 0.039(2) 0.0345(14) 0.0322(13) 0.0105(11) 0.0016(11) 0.0086(11)
C3 0.0312(14) 0.0429(15) 0.0314(13) 0.0084(12) 0.0070(11) 0.0104(11)

loop_
_atom_site_label
_atom_site_occupancy
_atom_site_fract_x
_atom_site_fract_y
_atom_site_fract_z
_atom_site_U_iso_or_equiv
_atom_site_thermal_displace_type
_atom_site_calc_flag
_atom_site_refinement_flags
_atom_site_type_symbol
S1 1 0.07376(12) 0.21301(6) 0.22491(5) 0.0332(2) Uani d . S
O11 1 0.3226(3) 0.2010(2) 0.2425(2) 0.0417(5) Uani d . O
O12 1 -0.0953(4) 0.1398(2) 0.2791(2) 0.0448(5) Uani d . O
O14 1 -0.1826(4) 0.1347(2) -0.2818(2) 0.0431(5) Uani d . O
O24 1 -0.0528(4) 0.7193(2) 0.3898(2) 0.0563(6) Uani d . O
C11 1 -0.0015(4) 0.1857(2) 0.0740(2) 0.0307(6) Uani d . C
C12 1 0.1632(5) 0.2198(3) -0.0011(2) 0.0472(7) Uani d . C
C13 1 0.1023(5) 0.2032(3) -0.1199(2) 0.0494(8) Uani d . C
C14 1 -0.1241(5) 0.1500(2) -0.1668(2) 0.0337(6) Uani d . C
C15 1 -0.2844(5) 0.1152(3) -0.0898(2) 0.0462(7) Uani d . C
C16 1 -0.2255(5) 0.1332(3) 0.0294(2) 0.0448(7) Uani d . C
C21 1 0.0381(5) 0.3643(2) 0.2767(2) 0.0330(6) Uani d . C
C22 1 -0.1554(5) 0.3951(3) 0.3379(3) 0.0470(7) Uani d . C
C23 1 -0.1809(6) 0.5139(3) 0.3758(3) 0.0515(8) Uani d . C
C24 1 -0.0179(5) 0.6038(2) 0.3523(2) 0.0400(6) Uani d . C
C25 1 0.1763(6) 0.5732(3) 0.2918(3) 0.0551(8) Uani d . C
C26 1 0.2059(6) 0.4539(3) 0.2553(3) 0.0504(8) Uani d . C
N1 1 -0.5003(4) -0.0353(2) -0.3886(2) 0.0295(5) Uani d . N
C2 1 -0.3893(5) -0.1046(2) -0.4873(2) 0.0345(6) Uani d . C
C3 1 -0.6986(4) 0.0225(2) -0.4317(2) 0.0343(6) Uani d . C
H24 1 0.0364 0.7631 0.3579 0.084 Uiso calc R H
H12 1 0.3157 0.2541 0.0286 0.057 Uiso calc R H
H13 1 0.2137 0.2278 -0.1696 0.059 Uiso calc R H
H15 1 -0.4359 0.0787 -0.1190 0.055 Uiso calc R H
H16 1 -0.3371 0.1098 0.0795 0.054 Uiso calc R H
H22 1 -0.2684 0.3353 0.3535 0.056 Uiso calc R H
H23 1 -0.3105 0.5341 0.4182 0.062 Uiso calc R H
H25 1 0.2879 0.6331 0.2755 0.066 Uiso calc R H
H26 1 0.3392 0.4338 0.2162 0.060 Uiso calc R H
H1A 1 -0.3903 0.0215 -0.3464 0.035 Uiso calc R H
H1B 1 -0.5552 -0.0847 -0.3411 0.035 Uiso calc R H
H2A 1 -0.5047 -0.1690 -0.5301 0.041 Uiso calc R H
H2B 1 -0.2573 -0.1401 -0.4573 0.041 Uiso calc R H
H3A 1 -0.7671 0.0685 -0.3656 0.041 Uiso calc R H
H3B 1 -0.8217(4) -0.0387(2) -0.4733(2) 0.041 Uiso calc R H

loop_
_atom_type_symbol
_atom_type_description
_atom_type_scat_dispersion_real
_atom_type_scat_dispersion_imag
_atom_type_scat_source
C C 0.0033 0.0016 'International Tables Vol C Tables 4.2.6.8 and 6.1.1.4'
H H 0.0000 0.0000 'International Tables Vol C Tables 4.2.6.8 and 6.1.1.4'
N N 0.0061 0.0033 'International Tables Vol C Tables 4.2.6.8 and 6.1.1.4'
O O 0.0106 0.0060 'International Tables Vol C Tables 4.2.6.8 and 6.1.1.4'
S S 0.1246 0.1234 'International Tables Vol C Tables 4.2.6.8 and 6.1.1.4'

loop_
_geom_angle_atom_site_label_1
_geom_angle_atom_site_label_2
_geom_angle_atom_site_label_3
_geom_angle_site_symmetry_3
_geom_angle
_geom_angle_publ_flag
O11 S1 O12 . 118.03(11) y
O11 S1 C11 . 108.17(12) y
O11 S1 C21 . 107.59(12) y
O12 S1 C11 . 108.71(12) y
O12 S1 C21 . 107.78(12) y
C11 S1 C21 . 105.93(11) y
S1 C11 C12 . 119.7(2) ?
S1 C11 C16 . 120.6(2) ?
C12 C11 C16 . 119.6(2) ?
C11 C12 C13 . 120.2(3) ?
C12 C13 C14 . 121.0(3) ?
O14 C14 C13 . 120.8(2) ?
O14 C14 C15 . 121.7(2) ?
C13 C14 C15 . 117.6(2) ?
C14 C15 C16 . 121.7(3) ?
C11 C16 C15 . 119.9(3) ?
S1 C21 C22 . 121.0(2) ?
S1 C21 C26 . 119.5(2) ?
C22 C21 C26 . 119.5(3) ?
C21 C22 C23 . 119.9(3) ?
C22 C23 C24 . 121.1(3) ?
O24 C24 C23 . 118.9(3) ?
O24 C24 C25 . 122.1(3) ?
C23 C24 C25 . 119.1(3) ?
C24 C25 C26 . 120.3(3) ?
C21 C26 C25 . 120.2(3) ?
C2 N1 C3 . 111.0(2) y
N1 C2 C3 2_454 109.6(2) y
N1 C3 C2 2_454 110.2(2) y

loop_
_geom_bond_atom_site_label_1
_geom_bond_atom_site_label_2
_geom_bond_site_symmetry_2
_geom_bond_distance
_geom_bond_publ_flag
S1 O11 . 1.442(2) y
S1 O12 . 1.443(2) y
S1 C11 . 1.746(2) y
S1 C21 . 1.757(3) y
O14 C14 . 1.335(3) y
O24 C24 . 1.348(3) y
C11 C12 . 1.380(4) ?
C11 C16 . 1.375(4) ?
C12 C13 . 1.379(4) ?
C13 C14 . 1.395(4) ?
C14 C15 . 1.383(4) ?
C15 C16 . 1.380(4) ?
C21 C22 . 1.380(4) ?
C21 C26 . 1.381(4) ?
C22 C23 . 1.372(4) ?
C23 C24 . 1.376(4) ?
C24 C25 . 1.378(4) ?
C25 C26 . 1.379(4) ?
N1 C2 . 1.477(3) y
N1 C3 . 1.477(3) y
C2 C3 2_454 1.508(3) y

loop_
_geom_torsion_atom_site_label_1
_geom_torsion_atom_site_label_2
_geom_torsion_atom_site_label_3
_geom_torsion_atom_site_label_4
_geom_torsion_site_symmetry_4
_geom_torsion
_geom_torsion_publ_flag
O11 S1 C11 C16 . 147.6(2) y
O12 S1 C11 C16 . 18.3(3) y
C21 S1 C11 C16 . -97.3(2) y
O11 S1 C11 C12 . -34.1(3) y
O12 S1 C11 C12 . -163.4(2) y
C21 S1 C11 C12 . 81.0(2) y
C16 C11 C12 C13 . 1.1(4) ?
S1 C11 C12 C13 . -177.3(2) ?
C11 C12 C13 C14 . -1.1(5) ?
C12 C13 C14 O14 . 179.6(3) ?
C12 C13 C14 C15 . 0.2(4) ?
O14 C14 C15 C16 . -178.7(3) ?
C13 C14 C15 C16 . 0.7(4) ?
C12 C11 C16 C15 . -0.1(4) ?
S1 C11 C16 C15 . 178.2(2) ?
C14 C15 C16 C11 . -0.8(4) ?
O11 S1 C21 C26 . 40.1(2) y
O12 S1 C21 C26 . 168.4(2) y
C11 S1 C21 C26 . -75.4(2) y
O11 S1 C21 C22 . -140.1(2) y
O12 S1 C21 C22 . -11.9(3) y
C11 S1 C21 C22 . 104.3(2) y
C26 C21 C22 C23 . 0.7(4) ?
S1 C21 C22 C23 . -179.0(2) ?
C21 C22 C23 C24 . 1.0(5) ?
C22 C23 C24 O24 . 178.9(3) ?
C22 C23 C24 C25 . -1.4(5) ?
O24 C24 C25 C26 . 179.8(3) ?
C23 C24 C25 C26 . 0.2(5) ?
C24 C25 C26 C21 . 1.5(5) ?
C22 C21 C26 C25 . -2.0(4) ?
S1 C21 C26 C25 . 177.8(2) ?
C3 N1 C2 C3 2_454 58.0(3) y
C2 N1 C3 C2 2_454 -58.4(3) y
